data_7047075
loop_
_publ_author_name
'Ma, Xiaohui'
'Liu, Yaru'
'Song, Weiming'
'Wang, Zheng'
'Liu, Xiangyu'
'Xie, Gang'
'Chen, Sanping'
'Gao, Shengli'

_publ_section_title
;
 A difunctional azido-cobalt(ii) coordination polymer exhibiting slow
 magnetic relaxation behaviour and high-energy characteristics with good
 thermostability and insensitivity.
;
_journal_issue 35
_journal_name_full 'Dalton transactions (Cambridge, England : 2003)'
_journal_page_first 12092
_journal_page_last 12104
_journal_paper_doi 10.1039/c8dt02335b
_journal_volume 47
_journal_year 2018
_chemical_formula_moiety 'C26 H30 Co2 N22'
_chemical_formula_sum 'C26 H0 Co2 N22'
_chemical_formula_weight 738.34
_space_group_crystal_system triclinic
_space_group_IT_number 2
_space_group_name_Hall '-P 1'
_space_group_name_H-M_alt 'P -1'
_symmetry_space_group_name_Hall '-P 1'
_symmetry_space_group_name_H-M 'P -1'
_atom_sites_solution_hydrogens geom
_atom_sites_solution_primary direct
_atom_sites_solution_secondary difmap
_audit_creation_date 2013-11-28
_audit_creation_method
;
Olex2 1.2
(compiled 2013.11.15 svn.r2834 for OlexSys, GUI svn.r4720)
;
_audit_update_record
;
2018-02-01 deposited with the CCDC.
2018-07-20 downloaded from the CCDC.
;
_cell_angle_alpha 78.651(4)
_cell_angle_beta 76.368(5)
_cell_angle_gamma 75.469(5)
_cell_formula_units_Z 2
_cell_length_a 11.2785(8)
_cell_length_b 12.5927(7)
_cell_length_c 12.8176(6)
_cell_measurement_reflns_used 4973
_cell_measurement_temperature 293(2)
_cell_measurement_theta_max 70.3970
_cell_measurement_theta_min 3.5930
_cell_volume 1694.14(18)
_computing_cell_refinement
;
CrysAlisPro, Agilent Technologies,
Version 1.171.36.32 (release 02-08-2013 CrysAlis171 .NET)
(compiled Aug  2 2013,16:46:58)
;
_computing_data_collection
;
CrysAlisPro, Agilent Technologies,
Version 1.171.36.32 (release 02-08-2013 CrysAlis171 .NET)
(compiled Aug  2 2013,16:46:58)
;
_computing_data_reduction
;
CrysAlisPro, Agilent Technologies,
Version 1.171.36.32 (release 02-08-2013 CrysAlis171 .NET)
(compiled Aug  2 2013,16:46:58)
;
_computing_molecular_graphics 'Olex2 (Dolomanov et al., 2009)'
_computing_publication_material 'Olex2 (Dolomanov et al., 2009)'
_computing_structure_refinement 'ShelXH (Sheldrick, 2008)'
_computing_structure_solution 'SHELXS-97 (Sheldrick, 1990)'
_diffrn_ambient_temperature 293(2)
_diffrn_detector_area_resol_mean 15.9737
_diffrn_measured_fraction_theta_full 0.978
_diffrn_measured_fraction_theta_max 0.978
_diffrn_measurement_device_type 'SuperNova, Dual, Cu at zero, Eos'
_diffrn_measurement_method '\w scans'
_diffrn_orient_matrix_UB_11 -0.0171834000
_diffrn_orient_matrix_UB_12 0.1061181000
_diffrn_orient_matrix_UB_13 -0.0834923000
_diffrn_orient_matrix_UB_21 0.1378389000
_diffrn_orient_matrix_UB_22 0.0039674000
_diffrn_orient_matrix_UB_23 -0.0107438000
_diffrn_orient_matrix_UB_31 0.0377063000
_diffrn_orient_matrix_UB_32 -0.0710545000
_diffrn_orient_matrix_UB_33 -0.0924338000
_diffrn_radiation_monochromator mirror
_diffrn_radiation_type CuK\a
_diffrn_radiation_wavelength 1.54184
_diffrn_reflns_av_R_equivalents 0.0228
_diffrn_reflns_av_unetI/netI 0.0388
_diffrn_reflns_limit_h_max 13
_diffrn_reflns_limit_h_min -13
_diffrn_reflns_limit_k_max 13
_diffrn_reflns_limit_k_min -15
_diffrn_reflns_limit_l_max 13
_diffrn_reflns_limit_l_min -15
_diffrn_reflns_number 12613
_diffrn_reflns_theta_full 70.76
_diffrn_reflns_theta_max 70.76
_diffrn_reflns_theta_min 3.59
_diffrn_source 'SuperNova (Cu) X-ray Source'
_exptl_absorpt_coefficient_mu 8.139
_exptl_absorpt_correction_T_max 1.00000
_exptl_absorpt_correction_T_min 0.74311
_exptl_absorpt_correction_type multi-scan
_exptl_absorpt_process_details
;
CrysAlisPro, Agilent Technologies,
Version 1.171.36.32 (release 02-08-2013 CrysAlis171 .NET)
(compiled Aug  2 2013,16:46:58)
Empirical absorption correction using spherical harmonics,
 implemented in SCALE3 ABSPACK scaling algorithm.
;
_exptl_crystal_density_diffrn 1.447
_exptl_crystal_density_method 'not measured'
_exptl_crystal_F_000 728
_refine_diff_density_max 0.805
_refine_diff_density_min -0.267
_refine_diff_density_rms 0.058
_refine_ls_extinction_coef 0.00074(17)
_refine_ls_extinction_expression Fc^*^=kFc[1+0.001xFc^2^\l^3^/sin(2\q)]^-1/4^
_refine_ls_extinction_method SHELXL
_refine_ls_goodness_of_fit_ref 1.066
_refine_ls_hydrogen_treatment mixed
_refine_ls_matrix_type full
_refine_ls_number_parameters 454
_refine_ls_number_reflns 6372
_refine_ls_number_restraints 0
_refine_ls_restrained_S_all 1.066
_refine_ls_R_factor_all 0.0636
_refine_ls_R_factor_gt 0.0443
_refine_ls_shift/su_max 0.009
_refine_ls_shift/su_mean 0.000
_refine_ls_structure_factor_coef Fsqd
_refine_ls_weighting_details 'calc w=1/[\s^2^(Fo^2^)+(0.0570P)^2^+2.0878P] where P=(Fo^2^+2Fc^2^)/3'
_refine_ls_weighting_scheme calc
_refine_ls_wR_factor_gt 0.1176
_refine_ls_wR_factor_ref 0.1420
_reflns_number_gt 5051
_reflns_number_total 6372
_reflns_threshold_expression >2sigma(I)
_cod_data_source_file c8dt02335b2.cif
_cod_data_source_block 1127-5
_cod_depositor_comments 'Adding full bibliography for 7047075.cif.'
_cod_original_cell_volume 1694.13(17)
_cod_database_code 7047075
_chemical_oxdiff_formula 'Co C H N O'
_reflns_odcompleteness_completeness 99.98
_reflns_odcompleteness_iscentric 1
_reflns_odcompleteness_theta 66.97
_olex2_refinement_description
;
1. Fixed Uiso
 At 1.2 times of:
  All C(H) groups, All C(H,H) groups
 At 1.5 times of:
  All C(H,H,H) groups
2.a Secondary CH2 refined with riding coordinates:
 C7(H7A,H7B), C11(H11A,H11B), C12(H12A,H12B), C20(H20A,H20B), C24(H24A,H24B),
 C25(H25A,H25B)
2.b Aromatic/amide H refined with riding coordinates:
 C22(H22), C21(H21), C8(H8), C9(H9), C4(H4), C16(H16), C17(H17), C3(H3),
 C18(H18), C5(H5), C15(H15), C2(H2)
2.c Idealised Me refined as rotating group:
 C26(H26A,H26B,H26C), C13(H13A,H13B,H13C)
;

loop_
_space_group_symop_id
_space_group_symop_operation_xyz
1 'x, y, z'
2 '-x, -y, -z'

loop_
_atom_site_label
_atom_site_type_symbol
_atom_site_fract_x
_atom_site_fract_y
_atom_site_fract_z
_atom_site_U_iso_or_equiv
_atom_site_adp_type
_atom_site_occupancy
_atom_site_symmetry_multiplicity
_atom_site_calc_flag
_atom_site_refinement_flags_posn
Co1 Co 0.47884(5) 0.41197(5) 0.19935(4) 0.03388(17) Uani 1 1 d .
Co2 Co 0.54414(5) 0.52191(5) 0.36836(4) 0.03262(16) Uani 1 1 d .
N2 N 0.7009(3) 0.5704(3) 0.3562(3) 0.0430(7) Uani 1 1 d .
C22 C 0.8014(4) 0.5041(4) 0.3975(3) 0.0475(9) Uani 1 1 d .
H22 H 0.8025 0.4343 0.4386 0.057 Uiso 1 1 calc R
N5 N 0.4160(3) 0.6648(3) -0.0778(3) 0.0521(9) Uani 1 1 d .
N7 N 0.5643(3) 0.3809(3) 0.5266(3) 0.0467(8) Uani 1 1 d .
N9 N 0.4954(5) 0.2280(4) 0.5002(4) 0.0829(14) Uani 1 1 d .
N12 N 0.3201(3) 0.3869(3) 0.1789(3) 0.0440(7) Uani 1 1 d .
N14 N 0.5282(3) 0.3022(3) 0.5147(3) 0.0506(8) Uani 1 1 d .
N16 N 0.8568(3) 0.6554(3) 0.3079(3) 0.0459(8) Uani 1 1 d .
C21 C 0.8972(4) 0.5557(4) 0.3694(4) 0.0529(10) Uani 1 1 d .
H21 H 0.9755 0.5294 0.3878 0.064 Uiso 1 1 calc R
N19 N 0.8218(4) 0.4314(4) 0.1390(3) 0.0731(12) Uani 1 1 d .
C8 C 0.1425(4) 0.4086(4) 0.1224(4) 0.0531(10) Uani 1 1 d .
H8 H 0.0766 0.4360 0.0857 0.064 Uiso 1 1 calc R
N23 N 0.1556(3) 0.3173(3) 0.2013(3) 0.0453(8) Uani 1 1 d .
C9 C 0.2449(4) 0.4501(4) 0.1094(4) 0.0533(10) Uani 1 1 d .
H9 H 0.2621 0.5121 0.0607 0.064 Uiso 1 1 calc R
N27 N 0.4393(3) 0.6289(3) 0.0107(3) 0.0458(8) Uani 1 1 d .
N30 N 0.1961(4) 0.5872(4) 0.3454(4) 0.0781(13) Uani 1 1 d .
N32 N 0.6273(3) 0.4228(3) 0.2525(3) 0.0451(8) Uani 1 1 d .
C26 C 0.5935(7) 0.8376(6) 0.0614(5) 0.116(3) Uani 1 1 d .
H26A H 0.6010 0.8236 -0.0111 0.174 Uiso 1 1 calc GR
H26B H 0.6216 0.9042 0.0587 0.174 Uiso 1 1 calc GR
H26C H 0.5077 0.8462 0.0980 0.174 Uiso 1 1 calc GR
C4 C 0.2187(5) -0.1289(4) 0.2640(4) 0.0692(13) Uani 1 1 d .
H4 H 0.2482 -0.1789 0.3207 0.083 Uiso 1 1 calc R
N37 N 0.9093(3) 0.8212(3) 0.3324(3) 0.0481(8) Uani 1 1 d .
N39 N 0.4580(4) 0.5957(3) 0.0975(3) 0.0618(10) Uani 1 1 d .
N41 N 0.7274(3) 0.4282(3) 0.1930(3) 0.0464(8) Uani 1 1 d .
N43 N 0.0881(3) 0.1617(3) 0.1698(3) 0.0510(8) Uani 1 1 d .
C16 C 0.7844(5) 1.1527(4) 0.3333(4) 0.0650(13) Uani 1 1 d .
H16 H 0.7561 1.2279 0.3385 0.078 Uiso 1 1 calc R
C23 C 0.7367(4) 0.6617(3) 0.3014(3) 0.0426(9) Uani 1 1 d .
C13 C 0.4649(6) 0.0345(4) 0.3520(5) 0.0833(17) Uani 1 1 d .
H13A H 0.5345 -0.0170 0.3180 0.125 Uiso 1 1 calc GR
H13B H 0.3985 -0.0029 0.3874 0.125 Uiso 1 1 calc GR
H13C H 0.4903 0.0643 0.4046 0.125 Uiso 1 1 calc GR
C17 C 0.7800(5) 1.1146(4) 0.2399(4) 0.0647(13) Uani 1 1 d .
H17 H 0.7480 1.1651 0.1845 0.078 Uiso 1 1 calc R
N1 N 0.2940(3) 0.5351(3) 0.3415(3) 0.0478(8) Uani 1 1 d .
N3 N 0.3977(3) 0.4773(3) 0.3376(3) 0.0428(7) Uani 1 1 d .
N4 N 0.9410(4) 0.7916(3) 0.4316(3) 0.0558(9) Uani 1 1 d .
C7 C 0.0656(4) 0.2459(4) 0.2390(3) 0.0502(10) Uani 1 1 d .
H7A H 0.0710 0.2103 0.3126 0.060 Uiso 1 1 calc R
H7B H -0.0182 0.2907 0.2400 0.060 Uiso 1 1 calc R
C3 C 0.2199(5) -0.1678(5) 0.1682(5) 0.0757(16) Uani 1 1 d .
H3 H 0.2495 -0.2429 0.1632 0.091 Uiso 1 1 calc R
N18 N 0.0893(4) 0.1027(4) 0.0221(3) 0.0691(11) Uani 1 1 d .
C11 C 0.3160(4) 0.2172(3) 0.3158(3) 0.0499(10) Uani 1 1 d .
H11A H 0.2490 0.1832 0.3600 0.060 Uiso 1 1 calc R
H11B H 0.3479 0.2497 0.3632 0.060 Uiso 1 1 calc R
C19 C 0.8636(4) 0.9335(3) 0.3138(3) 0.0454(9) Uani 1 1 d .
C6 C 0.1354(4) 0.0507(4) 0.1879(3) 0.0494(10) Uani 1 1 d .
C12 C 0.4196(5) 0.1279(4) 0.2668(4) 0.0732(15) Uani 1 1 d .
H12A H 0.3895 0.0980 0.2162 0.088 Uiso 1 1 calc R
H12B H 0.4891 0.1608 0.2264 0.088 Uiso 1 1 calc R
C18 C 0.8214(4) 1.0045(4) 0.2265(4) 0.0555(11) Uani 1 1 d .
H18 H 0.8212 0.9795 0.1629 0.067 Uiso 1 1 calc R
C5 C 0.1753(4) -0.0194(4) 0.2762(4) 0.0587(11) Uani 1 1 d .
H5 H 0.1728 0.0063 0.3401 0.070 Uiso 1 1 calc R
C10 C 0.2644(4) 0.3066(3) 0.2342(3) 0.0407(8) Uani 1 1 d .
C1 C 0.1356(5) 0.0140(4) 0.0932(4) 0.0585(12) Uani 1 1 d .
N6 N 0.9167(4) 0.8805(3) 0.4781(3) 0.0583(10) Uani 1 1 d .
C20 C 0.9316(4) 0.7382(4) 0.2624(3) 0.0497(10) Uani 1 1 d .
H20A H 1.0193 0.7019 0.2510 0.060 Uiso 1 1 calc R
H20B H 0.9121 0.7740 0.1924 0.060 Uiso 1 1 calc R
C24 C 0.6612(4) 0.7548(4) 0.2384(4) 0.0549(11) Uani 1 1 d .
H24A H 0.6863 0.8228 0.2392 0.066 Uiso 1 1 calc R
H24B H 0.5740 0.7629 0.2738 0.066 Uiso 1 1 calc R
N42 N 0.0598(4) 0.1920(4) 0.0692(3) 0.0646(11) Uani 1 1 d .
C14 C 0.8692(4) 0.9700(4) 0.4073(3) 0.0492(10) Uani 1 1 d .
C15 C 0.8293(5) 1.0821(4) 0.4180(4) 0.0636(12) Uani 1 1 d .
H15 H 0.8330 1.1080 0.4801 0.076 Uiso 1 1 calc R
C2 C 0.1786(5) -0.0978(5) 0.0827(4) 0.0735(15) Uani 1 1 d .
H2 H 0.1790 -0.1238 0.0194 0.088 Uiso 1 1 calc R
C25 C 0.6741(6) 0.7393(5) 0.1232(4) 0.0813(16) Uani 1 1 d .
H25A H 0.6490 0.6714 0.1219 0.098 Uiso 1 1 calc R
H25B H 0.7610 0.7321 0.0871 0.098 Uiso 1 1 calc R

loop_
_atom_site_aniso_label
_atom_site_aniso_U_11
_atom_site_aniso_U_22
_atom_site_aniso_U_33
_atom_site_aniso_U_23
_atom_site_aniso_U_13
_atom_site_aniso_U_12
Co1 0.0324(3) 0.0421(3) 0.0309(3) -0.0065(2) -0.0065(2) -0.0137(2)
Co2 0.0285(3) 0.0399(3) 0.0325(3) -0.0066(2) -0.0050(2) -0.0128(2)
N2 0.0370(17) 0.0513(19) 0.0433(17) -0.0076(14) -0.0076(14) -0.0140(15)
C22 0.043(2) 0.052(2) 0.049(2) 0.0003(18) -0.0120(18) -0.0155(18)
N5 0.057(2) 0.054(2) 0.0434(19) -0.0076(16) -0.0124(16) -0.0065(17)
N7 0.0454(19) 0.0494(19) 0.0476(19) -0.0107(15) -0.0053(15) -0.0153(16)
N9 0.118(4) 0.058(3) 0.082(3) -0.021(2) -0.015(3) -0.034(3)
N12 0.0453(18) 0.0504(19) 0.0413(17) -0.0046(14) -0.0127(14) -0.0171(15)
N14 0.059(2) 0.048(2) 0.0452(19) -0.0090(15) -0.0069(16) -0.0127(17)
N16 0.0383(17) 0.0495(19) 0.0523(19) -0.0033(15) -0.0080(15) -0.0176(15)
C21 0.041(2) 0.057(3) 0.063(3) 0.001(2) -0.020(2) -0.0128(19)
N19 0.044(2) 0.104(4) 0.063(3) -0.010(2) 0.0027(19) -0.016(2)
C8 0.050(2) 0.056(3) 0.058(3) 0.005(2) -0.027(2) -0.016(2)
N23 0.0424(18) 0.0511(19) 0.0474(18) -0.0029(15) -0.0143(15) -0.0175(15)
C9 0.058(3) 0.057(3) 0.050(2) 0.0056(19) -0.021(2) -0.023(2)
N27 0.051(2) 0.0401(18) 0.047(2) -0.0111(15) -0.0023(16) -0.0144(15)
N30 0.043(2) 0.104(4) 0.078(3) -0.012(3) -0.019(2) 0.005(2)
N32 0.0347(17) 0.058(2) 0.0448(18) -0.0144(15) -0.0039(14) -0.0115(15)
C26 0.131(6) 0.131(6) 0.087(5) 0.046(4) -0.059(4) -0.044(5)
C4 0.077(4) 0.058(3) 0.068(3) -0.003(2) -0.008(3) -0.018(3)
N37 0.051(2) 0.053(2) 0.0431(18) -0.0002(15) -0.0094(15) -0.0210(16)
N39 0.087(3) 0.056(2) 0.043(2) -0.0038(17) -0.0128(19) -0.019(2)
N41 0.0371(19) 0.058(2) 0.0438(18) -0.0094(15) -0.0078(15) -0.0077(15)
N43 0.055(2) 0.055(2) 0.0486(19) -0.0040(16) -0.0142(16) -0.0212(17)
C16 0.071(3) 0.054(3) 0.063(3) -0.004(2) 0.001(2) -0.016(2)
C23 0.038(2) 0.049(2) 0.044(2) -0.0097(17) -0.0076(16) -0.0147(17)
C13 0.090(4) 0.057(3) 0.096(4) 0.006(3) -0.031(3) -0.006(3)
C17 0.063(3) 0.064(3) 0.063(3) 0.009(2) -0.017(2) -0.017(2)
N1 0.041(2) 0.063(2) 0.0427(18) -0.0069(16) -0.0100(15) -0.0147(17)
N3 0.0328(17) 0.058(2) 0.0406(17) -0.0098(15) -0.0085(13) -0.0123(15)
N4 0.063(2) 0.059(2) 0.049(2) 0.0011(17) -0.0156(17) -0.0212(19)
C7 0.045(2) 0.055(2) 0.054(2) -0.0061(19) -0.0100(19) -0.0178(19)
C3 0.078(4) 0.065(3) 0.080(4) -0.018(3) 0.013(3) -0.027(3)
N18 0.087(3) 0.078(3) 0.054(2) -0.010(2) -0.021(2) -0.033(2)
C11 0.053(2) 0.053(2) 0.047(2) 0.0012(18) -0.0156(19) -0.018(2)
C19 0.042(2) 0.049(2) 0.046(2) -0.0009(17) -0.0046(17) -0.0199(18)
C6 0.045(2) 0.060(3) 0.047(2) -0.0043(19) -0.0051(18) -0.024(2)
C12 0.069(3) 0.061(3) 0.076(3) 0.005(3) -0.007(3) -0.008(3)
C18 0.061(3) 0.061(3) 0.046(2) 0.004(2) -0.014(2) -0.021(2)
C5 0.065(3) 0.061(3) 0.054(3) -0.004(2) -0.011(2) -0.024(2)
C10 0.040(2) 0.048(2) 0.0367(19) -0.0058(16) -0.0087(16) -0.0145(17)
C1 0.066(3) 0.067(3) 0.051(2) -0.012(2) -0.005(2) -0.034(2)
N6 0.071(3) 0.064(2) 0.0435(19) -0.0014(17) -0.0146(18) -0.022(2)
C20 0.045(2) 0.057(2) 0.050(2) -0.0088(19) -0.0034(18) -0.0210(19)
C24 0.050(2) 0.058(3) 0.058(3) -0.002(2) -0.014(2) -0.014(2)
N42 0.078(3) 0.072(3) 0.054(2) -0.001(2) -0.026(2) -0.028(2)
C14 0.050(2) 0.055(2) 0.045(2) -0.0027(18) -0.0057(18) -0.021(2)
C15 0.074(3) 0.062(3) 0.053(3) -0.010(2) 0.001(2) -0.024(3)
C2 0.089(4) 0.073(3) 0.058(3) -0.020(3) 0.008(3) -0.030(3)
C25 0.096(4) 0.092(4) 0.059(3) 0.006(3) -0.025(3) -0.030(3)

loop_
_atom_type_symbol
_atom_type_description
_atom_type_scat_dispersion_real
_atom_type_scat_dispersion_imag
_atom_type_scat_source
C C 0.0181 0.0091 'International Tables Vol C Tables 4.2.6.8 and 6.1.1.4'
H H 0.0000 0.0000 'International Tables Vol C Tables 4.2.6.8 and 6.1.1.4'
N N 0.0311 0.0180 'International Tables Vol C Tables 4.2.6.8 and 6.1.1.4'
Co Co -2.3653 3.6143 'International Tables Vol C Tables 4.2.6.8 and 6.1.1.4'

loop_
_geom_angle_atom_site_label_1
_geom_angle_atom_site_label_2
_geom_angle_atom_site_label_3
_geom_angle
_geom_angle_site_symmetry_1
_geom_angle_site_symmetry_3
N5 Co1 N32 92.45(14) 2_665 .
N5 Co1 N39 95.72(14) 2_665 .
N5 Co1 N3 169.52(14) 2_665 .
N12 Co1 N5 94.97(15) . 2_665
N12 Co1 N32 167.79(13) . .
N12 Co1 N39 95.54(14) . .
N12 Co1 N3 93.25(13) . .
N32 Co1 N39 93.35(14) . .
N32 Co1 N3 78.39(13) . .
N3 Co1 N39 89.94(13) . .
N2 Co2 N7 97.93(14) . 2_666
N2 Co2 N7 97.38(12) . .
N2 Co2 N32 91.05(13) . .
N2 Co2 N3 164.76(13) . .
N7 Co2 N7 85.24(14) 2_666 .
N7 Co2 N32 170.03(14) 2_666 .
N7 Co2 N3 92.69(14) 2_666 .
N32 Co2 N7 97.94(13) . .
N3 Co2 N7 94.35(12) . .
N3 Co2 N32 77.68(13) . .
C22 N2 Co2 123.1(3) . .
C23 N2 Co2 129.6(3) . .
C23 N2 C22 107.0(3) . .
N2 C22 H22 125.2 . .
C21 C22 N2 109.5(4) . .
C21 C22 H22 125.2 . .
N27 N5 Co1 116.9(3) . 2_665
Co2 N7 Co2 94.76(14) 2_666 .
N14 N7 Co2 118.0(3) . 2_666
N14 N7 Co2 108.6(3) . .
C9 N12 Co1 127.5(3) . .
C10 N12 Co1 125.3(3) . .
C10 N12 C9 107.2(3) . .
N9 N14 N7 178.0(5) . .
C21 N16 C20 124.4(3) . .
C23 N16 C21 107.9(3) . .
C23 N16 C20 127.7(4) . .
C22 C21 N16 106.4(4) . .
C22 C21 H21 126.8 . .
N16 C21 H21 126.8 . .
N23 C8 H8 127.2 . .
C9 C8 H8 127.2 . .
C9 C8 N23 105.7(4) . .
C8 N23 C7 123.8(3) . .
C10 N23 C8 108.4(3) . .
C10 N23 C7 127.8(3) . .
N12 C9 H9 125.1 . .
C8 C9 N12 109.7(4) . .
C8 C9 H9 125.1 . .
N39 N27 N5 177.9(5) . .
Co1 N32 Co2 100.61(14) . .
N41 N32 Co1 123.0(3) . .
N41 N32 Co2 123.9(3) . .
H26A C26 H26B 109.5 . .
H26A C26 H26C 109.5 . .
H26B C26 H26C 109.5 . .
C25 C26 H26A 109.5 . .
C25 C26 H26B 109.5 . .
C25 C26 H26C 109.5 . .
C3 C4 H4 119.1 . .
C5 C4 H4 119.1 . .
C5 C4 C3 121.8(5) . .
N4 N37 C19 110.2(3) . .
N4 N37 C20 119.7(4) . .
C19 N37 C20 130.0(4) . .
N27 N39 Co1 131.2(3) . .
N19 N41 N32 178.6(5) . .
C6 N43 C7 130.5(4) . .
C6 N43 N42 110.5(4) . .
N42 N43 C7 119.1(4) . .
C17 C16 H16 119.2 . .
C15 C16 H16 119.2 . .
C15 C16 C17 121.5(5) . .
N2 C23 N16 109.3(3) . .
N2 C23 C24 126.2(4) . .
N16 C23 C24 124.5(4) . .
H13A C13 H13B 109.5 . .
H13A C13 H13C 109.5 . .
H13B C13 H13C 109.5 . .
C12 C13 H13A 109.5 . .
C12 C13 H13B 109.5 . .
C12 C13 H13C 109.5 . .
C16 C17 H17 118.9 . .
C18 C17 C16 122.2(5) . .
C18 C17 H17 118.9 . .
N30 N1 N3 178.6(5) . .
Co2 N3 Co1 100.27(14) . .
N1 N3 Co1 117.1(3) . .
N1 N3 Co2 125.0(3) . .
N6 N4 N37 108.7(4) . .
N23 C7 H7A 109.3 . .
N23 C7 H7B 109.3 . .
N43 C7 N23 111.5(3) . .
N43 C7 H7A 109.3 . .
N43 C7 H7B 109.3 . .
H7A C7 H7B 108.0 . .
C4 C3 H3 119.3 . .
C2 C3 C4 121.3(5) . .
C2 C3 H3 119.3 . .
N42 N18 C1 108.3(4) . .
H11A C11 H11B 107.7 . .
C12 C11 H11A 108.8 . .
C12 C11 H11B 108.8 . .
C10 C11 H11A 108.8 . .
C10 C11 H11B 108.8 . .
C10 C11 C12 113.7(4) . .
N37 C19 C18 133.2(4) . .
N37 C19 C14 103.9(4) . .
C14 C19 C18 122.9(4) . .
N43 C6 C5 132.8(4) . .
N43 C6 C1 104.3(4) . .
C1 C6 C5 122.9(4) . .
C13 C12 C11 112.4(5) . .
C13 C12 H12A 109.1 . .
C13 C12 H12B 109.1 . .
C11 C12 H12A 109.1 . .
C11 C12 H12B 109.1 . .
H12A C12 H12B 107.9 . .
C17 C18 C19 115.7(4) . .
C17 C18 H18 122.2 . .
C19 C18 H18 122.2 . .
C4 C5 C6 116.1(5) . .
C4 C5 H5 122.0 . .
C6 C5 H5 122.0 . .
N12 C10 N23 109.1(3) . .
N12 C10 C11 125.0(4) . .
N23 C10 C11 125.9(3) . .
N18 C1 C6 109.0(4) . .
N18 C1 C2 130.8(5) . .
C6 C1 C2 120.3(5) . .
N4 N6 C14 108.0(3) . .
N16 C20 H20A 109.2 . .
N16 C20 H20B 109.2 . .
N37 C20 N16 112.0(3) . .
N37 C20 H20A 109.2 . .
N37 C20 H20B 109.2 . .
H20A C20 H20B 107.9 . .
C23 C24 H24A 108.9 . .
C23 C24 H24B 108.9 . .
C23 C24 C25 113.5(4) . .
H24A C24 H24B 107.7 . .
C25 C24 H24A 108.9 . .
C25 C24 H24B 108.9 . .
N18 N42 N43 107.9(4) . .
C19 C14 C15 120.3(4) . .
N6 C14 C19 109.2(4) . .
N6 C14 C15 130.5(4) . .
C16 C15 C14 117.3(5) . .
C16 C15 H15 121.4 . .
C14 C15 H15 121.4 . .
C3 C2 C1 117.6(5) . .
C3 C2 H2 121.2 . .
C1 C2 H2 121.2 . .
C26 C25 H25A 109.3 . .
C26 C25 H25B 109.3 . .
C24 C25 C26 111.6(5) . .
C24 C25 H25A 109.3 . .
C24 C25 H25B 109.3 . .
H25A C25 H25B 108.0 . .

loop_
_geom_bond_atom_site_label_1
_geom_bond_atom_site_label_2
_geom_bond_distance
_geom_bond_site_symmetry_2
Co1 N5 1.978(4) 2_665
Co1 N12 1.978(3) .
Co1 N32 1.994(3) .
Co1 N39 2.408(4) .
Co1 N3 2.021(3) .
Co2 N2 1.974(3) .
Co2 N7 2.432(3) .
Co2 N7 1.982(3) 2_666
Co2 N32 2.032(3) .
Co2 N3 2.015(3) .
N2 C22 1.377(5) .
N2 C23 1.327(5) .
C22 H22 0.9300 .
C22 C21 1.341(6) .
N5 Co1 1.978(4) 2_665
N5 N27 1.199(5) .
N7 Co2 1.982(3) 2_666
N7 N14 1.209(5) .
N9 N14 1.148(5) .
N12 C9 1.372(5) .
N12 C10 1.322(5) .
N16 C21 1.378(5) .
N16 C23 1.358(5) .
N16 C20 1.452(5) .
C21 H21 0.9300 .
N19 N41 1.130(5) .
C8 H8 0.9300 .
C8 N23 1.377(5) .
C8 C9 1.346(6) .
N23 C7 1.459(5) .
N23 C10 1.357(5) .
C9 H9 0.9300 .
N27 N39 1.158(5) .
N30 N1 1.129(5) .
N32 N41 1.214(4) .
C26 H26A 0.9600 .
C26 H26B 0.9600 .
C26 H26C 0.9600 .
C26 C25 1.541(8) .
C4 H4 0.9300 .
C4 C3 1.405(7) .
C4 C5 1.369(7) .
N37 N4 1.358(5) .
N37 C19 1.371(5) .
N37 C20 1.448(5) .
N43 C7 1.451(5) .
N43 C6 1.359(6) .
N43 N42 1.361(5) .
C16 H16 0.9300 .
C16 C17 1.391(7) .
C16 C15 1.371(7) .
C23 C24 1.484(6) .
C13 H13A 0.9600 .
C13 H13B 0.9600 .
C13 H13C 0.9600 .
C13 C12 1.514(7) .
C17 H17 0.9300 .
C17 C18 1.379(7) .
N1 N3 1.208(5) .
N4 N6 1.309(5) .
C7 H7A 0.9700 .
C7 H7B 0.9700 .
C3 H3 0.9300 .
C3 C2 1.360(8) .
N18 C1 1.372(6) .
N18 N42 1.313(6) .
C11 H11A 0.9700 .
C11 H11B 0.9700 .
C11 C12 1.515(6) .
C11 C10 1.481(5) .
C19 C18 1.387(6) .
C19 C14 1.385(6) .
C6 C5 1.382(6) .
C6 C1 1.381(6) .
C12 H12A 0.9700 .
C12 H12B 0.9700 .
C18 H18 0.9300 .
C5 H5 0.9300 .
C1 C2 1.392(7) .
N6 C14 1.380(6) .
C20 H20A 0.9700 .
C20 H20B 0.9700 .
C24 H24A 0.9700 .
C24 H24B 0.9700 .
C24 C25 1.496(7) .
C14 C15 1.393(6) .
C15 H15 0.9300 .
C2 H2 0.9300 .
C25 H25A 0.9700 .
C25 H25B 0.9700 .

loop_
_geom_torsion_atom_site_label_1
_geom_torsion_atom_site_label_2
_geom_torsion_atom_site_label_3
_geom_torsion_atom_site_label_4
_geom_torsion
_geom_torsion_site_symmetry_1
_geom_torsion_site_symmetry_4
Co1 N5 N27 N39 -155(11) 2_665 .
Co1 N12 C9 C8 -177.5(3) . .
Co1 N12 C10 N23 177.8(3) . .
Co1 N12 C10 C11 -4.3(6) . .
Co1 N32 N41 N19 -132(20) . .
Co2 N2 C22 C21 175.1(3) . .
Co2 N2 C23 N16 -174.2(3) . .
Co2 N2 C23 C24 3.3(6) . .
Co2 N7 N14 N9 142(15) 2_666 .
Co2 N7 N14 N9 36(15) . .
Co2 N32 N41 N19 94(20) . .
N2 Co2 N7 Co2 97.40(14) . 2_666
N2 Co2 N7 N14 -140.9(3) . .
N2 Co2 N32 Co1 -156.29(15) . .
N2 Co2 N32 N41 -13.9(3) . .
N2 Co2 N3 Co1 29.9(6) . .
N2 Co2 N3 N1 -103.8(6) . .
N2 C22 C21 N16 -0.9(5) . .
N2 C23 C24 C25 -88.3(5) . .
C22 N2 C23 N16 -0.6(4) . .
C22 N2 C23 C24 176.9(4) . .
N5 Co1 N12 C9 -85.0(4) 2_665 .
N5 Co1 N12 C10 97.7(3) 2_665 .
N5 Co1 N32 Co2 171.85(15) 2_665 .
N5 Co1 N32 N41 29.0(4) 2_665 .
N5 Co1 N39 N27 43.0(5) 2_665 .
N5 Co1 N3 Co2 42.8(8) 2_665 .
N5 Co1 N3 N1 -178.9(7) 2_665 .
N5 N27 N39 Co1 104(11) . .
N7 Co2 N2 C22 109.9(3) 2_666 .
N7 Co2 N2 C22 23.7(3) . .
N7 Co2 N2 C23 -163.6(3) . .
N7 Co2 N2 C23 -77.4(4) 2_666 .
N7 Co2 N7 Co2 0.000(2) 2_666 2_666
N7 Co2 N7 N14 121.7(3) 2_666 .
N7 Co2 N32 Co1 106.11(14) . .
N7 Co2 N32 Co1 -1.9(9) 2_666 .
N7 Co2 N32 N41 140.5(7) 2_666 .
N7 Co2 N32 N41 -111.5(3) . .
N7 Co2 N3 Co1 -110.36(14) . .
N7 Co2 N3 Co1 164.22(15) 2_666 .
N7 Co2 N3 N1 30.5(3) 2_666 .
N7 Co2 N3 N1 115.9(3) . .
N12 Co1 N32 Co2 -60.7(7) . .
N12 Co1 N32 N41 156.4(6) . .
N12 Co1 N39 N27 -52.6(5) . .
N12 Co1 N3 Co2 -175.60(14) . .
N12 Co1 N3 N1 -37.3(3) . .
N16 C23 C24 C25 88.9(5) . .
C21 N16 C23 N2 0.0(5) . .
C21 N16 C23 C24 -177.5(4) . .
C21 N16 C20 N37 -94.1(5) . .
C8 N23 C7 N43 84.7(5) . .
C8 N23 C10 N12 -0.3(5) . .
C8 N23 C10 C11 -178.1(4) . .
N23 C8 C9 N12 -0.4(5) . .
C9 N12 C10 N23 0.0(5) . .
C9 N12 C10 C11 177.9(4) . .
C9 C8 N23 C7 -178.8(4) . .
C9 C8 N23 C10 0.4(5) . .
N30 N1 N3 Co1 74(18) . .
N30 N1 N3 Co2 -159(18) . .
N32 Co1 N12 C9 147.8(6) . .
N32 Co1 N12 C10 -29.5(9) . .
N32 Co1 N39 N27 135.8(5) . .
N32 Co1 N3 Co2 13.38(14) . .
N32 Co1 N3 N1 151.7(3) . .
N32 Co2 N2 C22 -74.5(3) . .
N32 Co2 N2 C23 98.3(4) . .
N32 Co2 N7 Co2 -170.49(13) . 2_666
N32 Co2 N7 N14 -48.8(3) . .
N32 Co2 N3 Co1 -13.16(14) . .
N32 Co2 N3 N1 -146.9(3) . .
C4 C3 C2 C1 0.3(8) . .
N37 N4 N6 C14 -0.5(5) . .
N37 C19 C18 C17 179.0(4) . .
N37 C19 C14 N6 -0.2(5) . .
N37 C19 C14 C15 -179.9(4) . .
N39 Co1 N12 C9 11.3(4) . .
N39 Co1 N12 C10 -166.0(3) . .
N39 Co1 N32 Co2 75.97(15) . .
N39 Co1 N32 N41 -66.9(3) . .
N39 Co1 N3 Co2 -80.05(16) . .
N39 Co1 N3 N1 58.3(3) . .
N43 C6 C5 C4 -179.6(5) . .
N43 C6 C1 N18 0.1(5) . .
N43 C6 C1 C2 -179.9(4) . .
C16 C17 C18 C19 2.3(7) . .
C23 N2 C22 C21 1.0(5) . .
C23 N16 C21 C22 0.6(5) . .
C23 N16 C20 N37 83.9(5) . .
C23 C24 C25 C26 179.7(5) . .
C17 C16 C15 C14 -0.8(7) . .
N3 Co1 N12 C9 101.5(4) . .
N3 Co1 N12 C10 -75.8(3) . .
N3 Co1 N32 Co2 -13.28(14) . .
N3 Co1 N32 N41 -156.1(4) . .
N3 Co1 N39 N27 -145.9(5) . .
N3 Co2 N2 C22 -116.3(5) . .
N3 Co2 N2 C23 56.4(7) . .
N3 Co2 N7 Co2 -92.35(14) . 2_666
N3 Co2 N7 N14 29.4(3) . .
N3 Co2 N32 Co1 13.36(14) . .
N3 Co2 N32 N41 155.8(4) . .
N4 N37 C19 C18 178.5(4) . .
N4 N37 C19 C14 -0.1(4) . .
N4 N37 C20 N16 64.9(5) . .
N4 N6 C14 C19 0.5(5) . .
N4 N6 C14 C15 -179.9(5) . .
C7 N23 C10 N12 178.8(4) . .
C7 N23 C10 C11 1.0(7) . .
C7 N43 C6 C5 1.3(8) . .
C7 N43 C6 C1 -179.7(4) . .
C7 N43 N42 N18 179.4(4) . .
C3 C4 C5 C6 -1.4(7) . .
N18 C1 C2 C3 179.9(5) . .
C19 N37 N4 N6 0.4(5) . .
C19 N37 C20 N16 -118.5(4) . .
C19 C14 C15 C16 0.4(7) . .
C6 N43 C7 N23 107.5(5) . .
C6 N43 N42 N18 -0.6(5) . .
C6 C1 C2 C3 -0.2(7) . .
C12 C11 C10 N12 -75.9(5) . .
C12 C11 C10 N23 101.6(5) . .
C18 C19 C14 N6 -179.0(4) . .
C18 C19 C14 C15 1.4(6) . .
C5 C4 C3 C2 0.5(8) . .
C5 C6 C1 N18 179.2(4) . .
C5 C6 C1 C2 -0.8(7) . .
C10 N12 C9 C8 0.2(5) . .
C10 N23 C7 N43 -94.3(5) . .
C10 C11 C12 C13 -176.6(4) . .
C1 N18 N42 N43 0.7(5) . .
C1 C6 C5 C4 1.5(7) . .
N6 C14 C15 C16 -179.1(5) . .
C20 N16 C21 C22 178.9(4) . .
C20 N16 C23 N2 -178.3(4) . .
C20 N16 C23 C24 4.2(7) . .
C20 N37 N4 N6 177.6(4) . .
C20 N37 C19 C18 1.6(7) . .
C20 N37 C19 C14 -177.0(4) . .
N42 N43 C7 N23 -72.5(5) . .
N42 N43 C6 C5 -178.7(5) . .
N42 N43 C6 C1 0.3(5) . .
N42 N18 C1 C6 -0.5(5) . .
N42 N18 C1 C2 179.5(5) . .
C14 C19 C18 C17 -2.6(6) . .
C15 C16 C17 C18 -0.6(8) . .
